data_7711206
loop_
_publ_author_name
'Ju, Huiyeong'
'Hiraoka, Takao'
'Horita, Hiroki'
'Lee, Eunji'
'Ikeda, Mari'
'Kuwahara, Shunsuke'
'Habata, Yoichi'

_publ_section_title
;
 Argentivorous molecules with chromophores: dependence of fluorescence
 intensity on the distance between donor and acceptor
;
_journal_name_full 'Dalton Transactions'
_journal_paper_doi 10.1039/D2DT01581A
_journal_year 2022
_chemical_formula_moiety 'C66 H64 Ag N4 O2, C F3 O3 S'
_chemical_formula_sum 'C67 H64 Ag F3 N4 O5 S'
_chemical_formula_weight 1202.15
_space_group_crystal_system triclinic
_space_group_IT_number 2
_space_group_name_Hall '-P 1'
_space_group_name_H-M_alt 'P -1'
_atom_sites_solution_hydrogens geom
_audit_creation_method SHELXL-2014/7
_audit_update_record
;
2022-03-30 deposited with the CCDC.	2022-09-08 downloaded from the CCDC.
;
_cell_angle_alpha 94.4274(19)
_cell_angle_beta 99.9833(18)
_cell_angle_gamma 116.5991(15)
_cell_formula_units_Z 2
_cell_length_a 14.5272(13)
_cell_length_b 14.5290(14)
_cell_length_c 15.8434(15)
_cell_measurement_reflns_used 4665
_cell_measurement_temperature 90(2)
_cell_measurement_theta_max 26.71
_cell_measurement_theta_min 2.24
_cell_volume 2898.9(5)
_computing_cell_refinement 'Bruker SAINT'
_computing_data_collection 'Bruker APEX2'
_computing_data_reduction 'Bruker SAINT'
_computing_molecular_graphics 'Bruker SHELXTL'
_computing_publication_material 'Bruker SHELXTL'
_computing_structure_refinement 'SHELXL-2014/7 (Sheldrick, 2014)'
_computing_structure_solution 'SHELXS-97 (Sheldrick 2008)'
_diffrn_ambient_temperature 90(2)
_diffrn_measured_fraction_theta_full 0.996
_diffrn_measured_fraction_theta_max 0.995
_diffrn_measurement_device_type 'Bruker APEX-II CCD'
_diffrn_measurement_method '\f and \w scans'
_diffrn_radiation_type MoK\a
_diffrn_radiation_wavelength 0.71073
_diffrn_reflns_av_R_equivalents 0.0324
_diffrn_reflns_av_unetI/netI 0.0663
_diffrn_reflns_Laue_measured_fraction_full 0.996
_diffrn_reflns_Laue_measured_fraction_max 0.995
_diffrn_reflns_limit_h_max 17
_diffrn_reflns_limit_h_min -17
_diffrn_reflns_limit_k_max 17
_diffrn_reflns_limit_k_min -16
_diffrn_reflns_limit_l_max 14
_diffrn_reflns_limit_l_min -19
_diffrn_reflns_number 18392
_diffrn_reflns_point_group_measured_fraction_full 0.996
_diffrn_reflns_point_group_measured_fraction_max 0.995
_diffrn_reflns_theta_full 25.242
_diffrn_reflns_theta_max 25.999
_diffrn_reflns_theta_min 2.176
_exptl_absorpt_coefficient_mu 0.448
_exptl_absorpt_correction_T_max 0.7457
_exptl_absorpt_correction_T_min 0.6684
_exptl_absorpt_correction_type multi-scan
_exptl_crystal_density_diffrn 1.377
_exptl_crystal_description block
_exptl_crystal_F_000 1248
_exptl_crystal_size_max 0.275
_exptl_crystal_size_mid 0.262
_exptl_crystal_size_min 0.101
_refine_diff_density_max 0.954
_refine_diff_density_min -0.349
_refine_diff_density_rms 0.090
_refine_ls_extinction_method none
_refine_ls_goodness_of_fit_ref 1.038
_refine_ls_hydrogen_treatment constr
_refine_ls_matrix_type full
_refine_ls_number_parameters 730
_refine_ls_number_reflns 11337
_refine_ls_number_restraints 0
_refine_ls_restrained_S_all 1.038
_refine_ls_R_factor_all 0.0603
_refine_ls_R_factor_gt 0.0493
_refine_ls_shift/su_max 0.002
_refine_ls_shift/su_mean 0.000
_refine_ls_structure_factor_coef Fsqd
_refine_ls_weighting_details 'w=1/[\s^2^(Fo^2^)+(0.0605P)^2^+0.5139P] where P=(Fo^2^+2Fc^2^)/3'
_refine_ls_weighting_scheme calc
_refine_ls_wR_factor_gt 0.1134
_refine_ls_wR_factor_ref 0.1202
_reflns_Friedel_coverage 0.000
_reflns_number_gt 9557
_reflns_number_total 11337
_reflns_threshold_expression 'I > 2\s(I)'
_cod_data_source_file d2dt01581a5.cif
_cod_data_source_block L2AgOTf
_cod_database_code 7711206
_shelx_shelxl_version_number 2014/7
_shelx_space_group_comment
; 
The symmetry employed for this shelxl refinement is uniquely defined 
by the following loop, which should always be used as a source of 
symmetry information in preference to the above space-group names. 
They are only intended as comments. 
;
_shelx_estimated_absorpt_t_min 0.887
_shelx_estimated_absorpt_t_max 0.956

loop_
_space_group_symop_operation_xyz
'x, y, z'
'-x, -y, -z'

loop_
_atom_site_label
_atom_site_type_symbol
_atom_site_fract_x
_atom_site_fract_y
_atom_site_fract_z
_atom_site_U_iso_or_equiv
_atom_site_adp_type
_atom_site_occupancy
_atom_site_site_symmetry_order
_atom_site_calc_flag
_atom_site_refinement_flags_posn
_atom_site_refinement_flags_adp
_atom_site_refinement_flags_occupancy
_atom_site_disorder_assembly
_atom_site_disorder_group
Ag1 Ag 0.68023(2) 0.86549(2) 0.69224(2) 0.01794(8) Uani 1 1 d . . . . .
O1 O 0.22643(17) 0.61112(18) 0.41664(15) 0.0292(5) Uani 1 1 d . . . . .
O2 O 0.41163(17) 0.71370(19) 0.95355(15) 0.0322(6) Uani 1 1 d . . . . .
N1 N 0.71202(19) 0.9611(2) 0.56916(17) 0.0203(6) Uani 1 1 d . . . . .
N2 N 0.77957(19) 1.0480(2) 0.76193(17) 0.0207(6) Uani 1 1 d . . . . .
N3 N 0.8260(2) 0.8698(2) 0.80314(17) 0.0223(6) Uani 1 1 d . . . . .
N4 N 0.75250(19) 0.7792(2) 0.60731(17) 0.0210(6) Uani 1 1 d . . . . .
C1 C 0.8013(2) 1.0645(2) 0.6096(2) 0.0223(7) Uani 1 1 d . . . . .
H1A H 0.8095 1.1131 0.5675 0.027 Uiso 1 1 calc R U . . .
H1B H 0.8672 1.0583 0.6231 0.027 Uiso 1 1 calc R U . . .
C2 C 0.7860(2) 1.1095(2) 0.6921(2) 0.0227(7) Uani 1 1 d . . . . .
H2A H 0.8457 1.1809 0.7137 0.027 Uiso 1 1 calc R U . . .
H2B H 0.7202 1.1159 0.6779 0.027 Uiso 1 1 calc R U . . .
C3 C 0.8858(2) 1.0616(2) 0.8024(2) 0.0237(7) Uani 1 1 d . . . . .
H3A H 0.9269 1.1306 0.8412 0.028 Uiso 1 1 calc R U . . .
H3B H 0.9236 1.0611 0.7562 0.028 Uiso 1 1 calc R U . . .
C4 C 0.8813(2) 0.9772(3) 0.8546(2) 0.0252(7) Uani 1 1 d . . . . .
H4A H 0.9546 0.9932 0.8822 0.030 Uiso 1 1 calc R U . . .
H4B H 0.8453 0.9793 0.9017 0.030 Uiso 1 1 calc R U . . .
C5 C 0.8911(2) 0.8515(3) 0.7483(2) 0.0247(7) Uani 1 1 d . . . . .
H5A H 0.9439 0.8368 0.7849 0.030 Uiso 1 1 calc R U . . .
H5B H 0.9302 0.9159 0.7252 0.030 Uiso 1 1 calc R U . . .
C6 C 0.8262(2) 0.7618(3) 0.6730(2) 0.0240(7) Uani 1 1 d . . . . .
H6A H 0.8750 0.7481 0.6439 0.029 Uiso 1 1 calc R U . . .
H6B H 0.7848 0.6983 0.6963 0.029 Uiso 1 1 calc R U . . .
C7 C 0.8102(2) 0.8577(3) 0.5559(2) 0.0225(7) Uani 1 1 d . . . . .
H7A H 0.8321 0.8244 0.5120 0.027 Uiso 1 1 calc R U . . .
H7B H 0.8751 0.9148 0.5951 0.027 Uiso 1 1 calc R U . . .
C8 C 0.7443(2) 0.9037(2) 0.5099(2) 0.0226(7) Uani 1 1 d . . . . .
H8A H 0.7854 0.9518 0.4738 0.027 Uiso 1 1 calc R U . . .
H8B H 0.6799 0.8464 0.4703 0.027 Uiso 1 1 calc R U . . .
C9 C 0.6243(2) 0.9751(2) 0.5195(2) 0.0217(7) Uani 1 1 d . . . . .
H9A H 0.6431 1.0006 0.4656 0.026 Uiso 1 1 calc R U . . .
H9B H 0.6170 1.0297 0.5547 0.026 Uiso 1 1 calc R U . . .
C10 C 0.5194(2) 0.8776(2) 0.4953(2) 0.0189(6) Uani 1 1 d . . . . .
C11 C 0.4861(2) 0.8114(3) 0.4153(2) 0.0224(7) Uani 1 1 d . . . . .
H11A H 0.5319 0.8272 0.3764 0.027 Uiso 1 1 calc R U . . .
C12 C 0.3887(2) 0.7239(3) 0.3913(2) 0.0241(7) Uani 1 1 d . . . . .
H12A H 0.3683 0.6794 0.3368 0.029 Uiso 1 1 calc R U . . .
C13 C 0.3200(2) 0.7006(2) 0.4472(2) 0.0222(7) Uani 1 1 d . . . . .
C14 C 0.3498(2) 0.7657(2) 0.5266(2) 0.0214(7) Uani 1 1 d . . . . .
H14A H 0.3030 0.7511 0.5646 0.026 Uiso 1 1 calc R U . . .
C15 C 0.4495(2) 0.8528(2) 0.5497(2) 0.0195(6) Uani 1 1 d . . . . .
H15A H 0.4704 0.8967 0.6045 0.023 Uiso 1 1 calc R U . . .
C16 C 0.1422(2) 0.5924(3) 0.4602(2) 0.0251(7) Uani 1 1 d . . . . .
H16A H 0.1240 0.6504 0.4597 0.030 Uiso 1 1 calc R U . . .
H16B H 0.1631 0.5856 0.5214 0.030 Uiso 1 1 calc R U . . .
C17 C 0.0498(2) 0.4917(3) 0.4098(2) 0.0247(7) Uani 1 1 d . . . . .
C18 C 0.0335(3) 0.3961(3) 0.4349(2) 0.0278(8) Uani 1 1 d . . . . .
C19 C 0.0969(3) 0.3877(3) 0.5101(3) 0.0355(9) Uani 1 1 d . . . . .
H19A H 0.1558 0.4490 0.5444 0.043 Uiso 1 1 calc R U . . .
C20 C 0.0744(4) 0.2928(4) 0.5337(3) 0.0480(11) Uani 1 1 d . . . . .
H20A H 0.1164 0.2894 0.5853 0.058 Uiso 1 1 calc R U . . .
C21 C -0.0102(4) 0.1999(3) 0.4827(4) 0.0560(14) Uani 1 1 d . . . . .
H21A H -0.0241 0.1345 0.4997 0.067 Uiso 1 1 calc R U . . .
C22 C -0.0715(3) 0.2034(3) 0.4097(3) 0.0471(11) Uani 1 1 d . . . . .
H22A H -0.1276 0.1403 0.3753 0.057 Uiso 1 1 calc R U . . .
C23 C -0.0530(3) 0.3007(3) 0.3838(3) 0.0354(9) Uani 1 1 d . . . . .
C24 C -0.1175(3) 0.3049(3) 0.3110(3) 0.0401(10) Uani 1 1 d . . . . .
H24A H -0.1732 0.2415 0.2767 0.048 Uiso 1 1 calc R U . . .
C25 C -0.1035(3) 0.3986(3) 0.2863(2) 0.0350(9) Uani 1 1 d . . . . .
C26 C -0.1735(3) 0.4017(4) 0.2132(3) 0.0510(12) Uani 1 1 d . . . . .
H26A H -0.2300 0.3380 0.1801 0.061 Uiso 1 1 calc R U . . .
C27 C -0.1617(4) 0.4928(5) 0.1898(3) 0.0616(14) Uani 1 1 d . . . . .
H27A H -0.2107 0.4928 0.1416 0.074 Uiso 1 1 calc R U . . .
C28 C -0.0760(4) 0.5887(4) 0.2370(3) 0.0537(12) Uani 1 1 d . . . . .
H28A H -0.0675 0.6528 0.2201 0.064 Uiso 1 1 calc R U . . .
C29 C -0.0060(3) 0.5891(3) 0.3065(2) 0.0368(9) Uani 1 1 d . . . . .
H29A H 0.0522 0.6538 0.3363 0.044 Uiso 1 1 calc R U . . .
C30 C -0.0176(3) 0.4954(3) 0.3356(2) 0.0275(7) Uani 1 1 d . . . . .
C31 C 0.7337(2) 1.0808(3) 0.8269(2) 0.0242(7) Uani 1 1 d . . . . .
H31A H 0.7645 1.1579 0.8365 0.029 Uiso 1 1 calc R U . . .
H31B H 0.7536 1.0608 0.8829 0.029 Uiso 1 1 calc R U . . .
C32 C 0.6147(2) 1.0329(2) 0.7999(2) 0.0227(7) Uani 1 1 d . . . . .
C33 C 0.5656(3) 1.0931(3) 0.7775(2) 0.0270(7) Uani 1 1 d . . . . .
H33A H 0.6071 1.1650 0.7756 0.032 Uiso 1 1 calc R U . . .
C34 C 0.4548(3) 1.0482(3) 0.7578(2) 0.0311(8) Uani 1 1 d . . . . .
H34A H 0.4214 1.0901 0.7440 0.037 Uiso 1 1 calc R U . . .
C35 C 0.3951(3) 0.9442(3) 0.7584(2) 0.0336(8) Uani 1 1 d . . . . .
H35A H 0.3201 0.9136 0.7440 0.040 Uiso 1 1 calc R U . . .
C36 C 0.4430(3) 0.8834(3) 0.7797(2) 0.0327(8) Uani 1 1 d . . . . .
H36A H 0.4012 0.8111 0.7798 0.039 Uiso 1 1 calc R U . . .
C37 C 0.5527(3) 0.9281(3) 0.8012(2) 0.0282(7) Uani 1 1 d . . . . .
H37A H 0.5855 0.8862 0.8169 0.034 Uiso 1 1 calc R U . . .
C38 C 0.7980(3) 0.7936(3) 0.8636(2) 0.0258(7) Uani 1 1 d . . . . .
H38A H 0.8567 0.8197 0.9161 0.031 Uiso 1 1 calc R U . . .
H38B H 0.7893 0.7262 0.8349 0.031 Uiso 1 1 calc R U . . .
C39 C 0.6976(3) 0.7756(3) 0.8903(2) 0.0237(7) Uani 1 1 d . . . . .
C40 C 0.6000(3) 0.7055(3) 0.8357(2) 0.0268(7) Uani 1 1 d . . . . .
H40A H 0.5977 0.6699 0.7819 0.032 Uiso 1 1 calc R U . . .
C41 C 0.5065(3) 0.6871(3) 0.8587(2) 0.0290(8) Uani 1 1 d . . . . .
H41A H 0.4406 0.6394 0.8205 0.035 Uiso 1 1 calc R U . . .
C42 C 0.5087(3) 0.7379(3) 0.9371(2) 0.0273(7) Uani 1 1 d . . . . .
C43 C 0.6051(3) 0.8076(3) 0.9928(2) 0.0266(7) Uani 1 1 d . . . . .
H43A H 0.6071 0.8429 1.0466 0.032 Uiso 1 1 calc R U . . .
C44 C 0.6983(3) 0.8252(3) 0.9689(2) 0.0258(7) Uani 1 1 d . . . . .
H44A H 0.7642 0.8723 1.0074 0.031 Uiso 1 1 calc R U . . .
C45 C 0.4100(3) 0.7623(3) 1.0352(2) 0.0272(7) Uani 1 1 d . . . . .
H45A H 0.4436 0.8391 1.0392 0.033 Uiso 1 1 calc R U . . .
H45B H 0.4491 0.7456 1.0841 0.033 Uiso 1 1 calc R U . . .
C46 C 0.2958(3) 0.7199(3) 1.0389(2) 0.0262(7) Uani 1 1 d . . . . .
C47 C 0.2367(3) 0.7647(3) 0.9967(2) 0.0260(7) Uani 1 1 d . . . . .
C48 C 0.2801(3) 0.8487(3) 0.9505(2) 0.0328(8) Uani 1 1 d . . . . .
H48A H 0.3506 0.8729 0.9441 0.039 Uiso 1 1 calc R U . . .
C49 C 0.2229(3) 0.8949(3) 0.9154(2) 0.0364(9) Uani 1 1 d . . . . .
H49A H 0.2538 0.9507 0.8849 0.044 Uiso 1 1 calc R U . . .
C50 C 0.1178(3) 0.8603(3) 0.9240(3) 0.0409(10) Uani 1 1 d . . . . .
H50A H 0.0793 0.8947 0.9011 0.049 Uiso 1 1 calc R U . . .
C51 C 0.0714(3) 0.7778(3) 0.9648(2) 0.0369(9) Uani 1 1 d . . . . .
H51A H -0.0001 0.7538 0.9683 0.044 Uiso 1 1 calc R U . . .
C52 C 0.1283(3) 0.7271(3) 1.0023(2) 0.0286(8) Uani 1 1 d . . . . .
C53 C 0.0843(3) 0.6463(3) 1.0482(2) 0.0324(8) Uani 1 1 d . . . . .
H53A H 0.0125 0.6214 1.0512 0.039 Uiso 1 1 calc R U . . .
C54 C 0.1413(3) 0.6006(3) 1.0896(2) 0.0305(8) Uani 1 1 d . . . . .
C55 C 0.0953(3) 0.5175(3) 1.1370(2) 0.0405(10) Uani 1 1 d . . . . .
H55A H 0.0229 0.4912 1.1385 0.049 Uiso 1 1 calc R U . . .
C56 C 0.1514(3) 0.4759(3) 1.1791(3) 0.0454(10) Uani 1 1 d . . . . .
H56A H 0.1196 0.4220 1.2112 0.054 Uiso 1 1 calc R U . . .
C57 C 0.2596(3) 0.5133(3) 1.1756(3) 0.0442(10) Uani 1 1 d . . . . .
H57A H 0.2995 0.4838 1.2054 0.053 Uiso 1 1 calc R U . . .
C58 C 0.3059(3) 0.5894(3) 1.1306(2) 0.0375(9) Uani 1 1 d . . . . .
H58A H 0.3777 0.6116 1.1287 0.045 Uiso 1 1 calc R U . . .
C59 C 0.2503(3) 0.6385(3) 1.0852(2) 0.0296(8) Uani 1 1 d . . . . .
C60 C 0.6760(2) 0.6787(2) 0.5496(2) 0.0237(7) Uani 1 1 d . . . . .
H60A H 0.7138 0.6392 0.5361 0.028 Uiso 1 1 calc R U . . .
H60B H 0.6462 0.6931 0.4941 0.028 Uiso 1 1 calc R U . . .
C61 C 0.5870(2) 0.6128(2) 0.5897(2) 0.0220(7) Uani 1 1 d . . . . .
C62 C 0.5810(3) 0.5250(3) 0.6222(2) 0.0270(7) Uani 1 1 d . . . . .
H62A H 0.6351 0.5056 0.6207 0.032 Uiso 1 1 calc R U . . .
C63 C 0.4961(3) 0.4650(3) 0.6572(2) 0.0304(8) Uani 1 1 d . . . . .
H63A H 0.4921 0.4042 0.6784 0.036 Uiso 1 1 calc R U . . .
C64 C 0.4181(3) 0.4930(3) 0.6614(2) 0.0307(8) Uani 1 1 d . . . . .
H64A H 0.3613 0.4527 0.6867 0.037 Uiso 1 1 calc R U . . .
C65 C 0.4226(3) 0.5802(3) 0.6287(2) 0.0271(7) Uani 1 1 d . . . . .
H65A H 0.3681 0.5990 0.6303 0.033 Uiso 1 1 calc R U . . .
C66 C 0.5069(2) 0.6397(3) 0.5937(2) 0.0243(7) Uani 1 1 d . . . . .
H66A H 0.5101 0.6999 0.5720 0.029 Uiso 1 1 calc R U . . .
S1 S -0.16041(7) 0.91329(7) 0.26188(6) 0.0318(2) Uani 1 1 d . . . . .
F1 F -0.2884(2) 0.76698(18) 0.33335(15) 0.0529(6) Uani 1 1 d . . . . .
F2 F -0.34832(18) 0.7551(2) 0.19801(17) 0.0608(7) Uani 1 1 d . . . . .
F3 F -0.2293(2) 0.7101(2) 0.2410(2) 0.0675(8) Uani 1 1 d . . . . .
O3 O -0.07495(19) 0.9269(2) 0.33132(17) 0.0416(7) Uani 1 1 d . . . . .
O4 O -0.2134(2) 0.9718(2) 0.2798(2) 0.0552(8) Uani 1 1 d . . . . .
O5 O -0.1395(2) 0.9087(3) 0.17635(19) 0.0585(9) Uani 1 1 d . . . . .
C67 C -0.2609(3) 0.7805(3) 0.2580(2) 0.0357(9) Uani 1 1 d . . . . .

loop_
_atom_site_aniso_label
_atom_site_aniso_U_11
_atom_site_aniso_U_22
_atom_site_aniso_U_33
_atom_site_aniso_U_23
_atom_site_aniso_U_13
_atom_site_aniso_U_12
Ag1 0.01295(12) 0.01900(13) 0.01953(13) 0.00205(9) 0.00256(9) 0.00613(9)
O1 0.0181(11) 0.0297(13) 0.0303(13) -0.0060(10) 0.0085(10) 0.0040(10)
O2 0.0214(12) 0.0386(14) 0.0233(12) -0.0041(11) 0.0079(10) 0.0031(11)
N1 0.0155(13) 0.0210(14) 0.0231(14) 0.0019(11) 0.0033(11) 0.0082(11)
N2 0.0143(12) 0.0202(14) 0.0233(14) 0.0008(11) 0.0053(11) 0.0047(11)
N3 0.0166(13) 0.0261(15) 0.0227(14) 0.0026(11) 0.0035(11) 0.0094(12)
N4 0.0184(13) 0.0233(14) 0.0214(14) 0.0004(11) 0.0013(11) 0.0116(12)
C1 0.0158(15) 0.0220(17) 0.0242(17) 0.0015(13) 0.0042(13) 0.0052(13)
C2 0.0171(15) 0.0193(16) 0.0267(17) 0.0023(13) 0.0039(13) 0.0050(13)
C3 0.0137(15) 0.0250(17) 0.0250(17) -0.0006(14) 0.0021(13) 0.0046(13)
C4 0.0181(16) 0.0318(19) 0.0214(17) -0.0001(14) 0.0013(13) 0.0100(14)
C5 0.0163(15) 0.0363(19) 0.0227(17) 0.0032(14) 0.0023(13) 0.0144(15)
C6 0.0203(16) 0.0318(18) 0.0223(17) 0.0028(14) 0.0028(13) 0.0154(15)
C7 0.0168(15) 0.0284(18) 0.0220(16) 0.0007(13) 0.0060(13) 0.0105(14)
C8 0.0208(16) 0.0246(17) 0.0212(16) 0.0036(13) 0.0039(13) 0.0099(14)
C9 0.0208(16) 0.0234(17) 0.0237(17) 0.0066(13) 0.0048(13) 0.0125(14)
C10 0.0170(15) 0.0213(16) 0.0219(16) 0.0067(13) 0.0027(12) 0.0124(13)
C11 0.0171(15) 0.0314(18) 0.0209(16) 0.0094(14) 0.0060(13) 0.0121(14)
C12 0.0215(16) 0.0297(18) 0.0199(16) 0.0018(14) 0.0008(13) 0.0129(15)
C13 0.0157(15) 0.0232(17) 0.0276(18) 0.0024(13) 0.0059(13) 0.0090(13)
C14 0.0179(15) 0.0230(17) 0.0254(17) 0.0037(13) 0.0063(13) 0.0111(14)
C15 0.0190(15) 0.0214(16) 0.0207(16) 0.0028(13) 0.0021(13) 0.0127(13)
C16 0.0166(15) 0.0283(18) 0.0273(18) 0.0006(14) 0.0082(14) 0.0076(14)
C17 0.0160(15) 0.0261(18) 0.0267(18) -0.0022(14) 0.0076(14) 0.0055(14)
C18 0.0232(17) 0.0263(18) 0.035(2) 0.0008(15) 0.0178(15) 0.0096(15)
C19 0.035(2) 0.042(2) 0.042(2) 0.0066(18) 0.0187(18) 0.0254(18)
C20 0.053(3) 0.063(3) 0.062(3) 0.027(2) 0.037(2) 0.046(3)
C21 0.050(3) 0.042(3) 0.109(4) 0.036(3) 0.063(3) 0.031(2)
C22 0.033(2) 0.029(2) 0.085(3) 0.008(2) 0.039(2) 0.0110(18)
C23 0.0250(18) 0.029(2) 0.052(2) -0.0011(17) 0.0235(18) 0.0086(16)
C24 0.0211(18) 0.034(2) 0.049(2) -0.0128(18) 0.0124(17) 0.0004(16)
C25 0.0193(17) 0.047(2) 0.0292(19) -0.0065(17) 0.0076(15) 0.0084(17)
C26 0.030(2) 0.072(3) 0.034(2) -0.009(2) 0.0003(18) 0.014(2)
C27 0.040(3) 0.108(5) 0.034(2) 0.010(3) 0.000(2) 0.035(3)
C28 0.058(3) 0.078(3) 0.044(3) 0.023(2) 0.021(2) 0.044(3)
C29 0.033(2) 0.046(2) 0.033(2) 0.0068(17) 0.0113(17) 0.0191(18)
C30 0.0208(16) 0.0297(19) 0.0289(18) 0.0008(15) 0.0108(14) 0.0083(15)
C31 0.0224(16) 0.0254(17) 0.0220(17) -0.0015(13) 0.0027(13) 0.0105(14)
C32 0.0201(16) 0.0279(18) 0.0155(15) -0.0004(13) 0.0057(13) 0.0076(14)
C33 0.0267(17) 0.0285(18) 0.0251(18) 0.0057(14) 0.0089(14) 0.0111(15)
C34 0.0240(17) 0.048(2) 0.0273(19) 0.0119(16) 0.0091(15) 0.0196(17)
C35 0.0193(17) 0.049(2) 0.0292(19) 0.0112(17) 0.0090(15) 0.0110(17)
C36 0.0222(17) 0.038(2) 0.033(2) 0.0126(16) 0.0104(15) 0.0075(16)
C37 0.0279(18) 0.035(2) 0.0247(18) 0.0083(15) 0.0080(15) 0.0163(16)
C38 0.0228(17) 0.0323(19) 0.0207(17) 0.0048(14) 0.0005(13) 0.0132(15)
C39 0.0239(17) 0.0256(17) 0.0209(16) 0.0061(13) 0.0048(13) 0.0108(14)
C40 0.0299(18) 0.0260(18) 0.0194(16) 0.0013(14) 0.0065(14) 0.0088(15)
C41 0.0235(17) 0.0293(19) 0.0195(17) -0.0022(14) 0.0013(14) 0.0021(15)
C42 0.0246(17) 0.0278(18) 0.0234(17) 0.0037(14) 0.0072(14) 0.0067(15)
C43 0.0285(18) 0.0268(18) 0.0190(16) 0.0017(14) 0.0054(14) 0.0089(15)
C44 0.0230(16) 0.0277(18) 0.0223(17) 0.0047(14) 0.0011(14) 0.0097(15)
C45 0.0256(17) 0.0293(18) 0.0202(17) -0.0026(14) 0.0073(14) 0.0076(15)
C46 0.0250(17) 0.0272(18) 0.0202(17) -0.0024(14) 0.0058(14) 0.0079(15)
C47 0.0249(17) 0.0260(18) 0.0179(16) -0.0049(13) 0.0024(13) 0.0064(15)
C48 0.036(2) 0.032(2) 0.0226(18) -0.0025(15) 0.0039(15) 0.0111(17)
C49 0.044(2) 0.033(2) 0.0231(18) -0.0004(15) 0.0014(16) 0.0135(18)
C50 0.041(2) 0.046(2) 0.029(2) -0.0036(18) -0.0090(17) 0.023(2)
C51 0.0267(19) 0.046(2) 0.028(2) -0.0067(17) -0.0035(16) 0.0139(18)
C52 0.0242(17) 0.0338(19) 0.0166(16) -0.0071(14) -0.0020(14) 0.0082(15)
C53 0.0204(17) 0.037(2) 0.0236(18) -0.0076(15) 0.0033(14) 0.0021(16)
C54 0.0266(18) 0.0298(19) 0.0205(17) -0.0055(14) 0.0027(14) 0.0034(15)
C55 0.036(2) 0.035(2) 0.030(2) -0.0039(17) 0.0111(17) -0.0001(18)
C56 0.053(3) 0.033(2) 0.033(2) 0.0091(18) 0.0063(19) 0.006(2)
C57 0.056(3) 0.033(2) 0.034(2) 0.0026(17) -0.0012(19) 0.017(2)
C58 0.037(2) 0.029(2) 0.034(2) -0.0001(16) 0.0000(17) 0.0085(17)
C59 0.0278(18) 0.0268(18) 0.0219(17) -0.0037(14) 0.0008(14) 0.0054(15)
C60 0.0240(16) 0.0244(17) 0.0214(17) -0.0018(13) 0.0002(13) 0.0129(14)
C61 0.0202(16) 0.0224(17) 0.0175(16) -0.0022(13) -0.0037(13) 0.0088(14)
C62 0.0293(18) 0.0233(17) 0.0274(18) -0.0007(14) -0.0013(15) 0.0151(15)
C63 0.0353(19) 0.0176(17) 0.0308(19) 0.0020(14) 0.0011(16) 0.0086(15)
C64 0.0260(18) 0.0289(19) 0.0249(18) 0.0023(15) 0.0028(15) 0.0037(15)
C65 0.0236(17) 0.0290(19) 0.0247(18) -0.0006(14) -0.0007(14) 0.0120(15)
C66 0.0236(17) 0.0220(17) 0.0222(17) 0.0018(13) -0.0012(14) 0.0088(14)
S1 0.0211(4) 0.0428(5) 0.0307(5) 0.0111(4) 0.0058(4) 0.0136(4)
F1 0.0630(16) 0.0391(13) 0.0392(14) 0.0048(11) 0.0211(12) 0.0062(12)
F2 0.0368(13) 0.0608(17) 0.0560(16) 0.0044(13) -0.0149(12) 0.0083(12)
F3 0.0748(19) 0.0533(16) 0.081(2) -0.0101(14) 0.0152(16) 0.0395(15)
O3 0.0244(13) 0.0565(18) 0.0354(15) 0.0084(13) -0.0003(11) 0.0143(13)
O4 0.0338(15) 0.0347(16) 0.096(3) 0.0103(16) 0.0113(16) 0.0167(13)
O5 0.0383(16) 0.094(3) 0.0330(16) 0.0216(16) 0.0119(13) 0.0195(17)
C67 0.037(2) 0.038(2) 0.029(2) -0.0040(16) 0.0032(17) 0.0186(18)

loop_
_atom_type_symbol
_atom_type_description
_atom_type_scat_dispersion_real
_atom_type_scat_dispersion_imag
_atom_type_scat_source
C C 0.0033 0.0016 'International Tables Vol C Tables 4.2.6.8 and 6.1.1.4'
H H 0.0000 0.0000 'International Tables Vol C Tables 4.2.6.8 and 6.1.1.4'
N N 0.0061 0.0033 'International Tables Vol C Tables 4.2.6.8 and 6.1.1.4'
O O 0.0106 0.0060 'International Tables Vol C Tables 4.2.6.8 and 6.1.1.4'
F F 0.0171 0.0103 'International Tables Vol C Tables 4.2.6.8 and 6.1.1.4'
S S 0.1246 0.1234 'International Tables Vol C Tables 4.2.6.8 and 6.1.1.4'
Ag Ag -0.8971 1.1015 'International Tables Vol C Tables 4.2.6.8 and 6.1.1.4'

loop_
_geom_angle_atom_site_label_1
_geom_angle_atom_site_label_2
_geom_angle_atom_site_label_3
_geom_angle
_geom_angle_site_symmetry_1
_geom_angle_site_symmetry_3
_geom_angle_publ_flag
N4 Ag1 N2 123.02(8) . . ?
N4 Ag1 N1 76.58(9) . . ?
N2 Ag1 N1 76.20(9) . . ?
N4 Ag1 N3 77.63(8) . . ?
N2 Ag1 N3 76.58(9) . . ?
N1 Ag1 N3 122.54(8) . . ?
C13 O1 C16 118.0(2) . . ?
C42 O2 C45 117.4(2) . . ?
C1 N1 C8 110.7(2) . . ?
C1 N1 C9 109.1(2) . . ?
C8 N1 C9 109.4(2) . . ?
C1 N1 Ag1 103.76(18) . . ?
C8 N1 Ag1 105.55(18) . . ?
C9 N1 Ag1 118.15(18) . . ?
C2 N2 C31 109.0(2) . . ?
C2 N2 C3 110.4(2) . . ?
C31 N2 C3 111.0(2) . . ?
C2 N2 Ag1 106.39(18) . . ?
C31 N2 Ag1 115.47(18) . . ?
C3 N2 Ag1 104.39(18) . . ?
C5 N3 C4 111.9(2) . . ?
C5 N3 C38 110.6(3) . . ?
C4 N3 C38 108.9(3) . . ?
C5 N3 Ag1 101.88(18) . . ?
C4 N3 Ag1 105.32(18) . . ?
C38 N3 Ag1 118.03(18) . . ?
C60 N4 C6 109.4(2) . . ?
C60 N4 C7 110.6(2) . . ?
C6 N4 C7 111.4(2) . . ?
C60 N4 Ag1 116.89(18) . . ?
C6 N4 Ag1 104.42(18) . . ?
C7 N4 Ag1 103.91(17) . . ?
N1 C1 C2 112.4(3) . . ?
N2 C2 C1 114.5(3) . . ?
N2 C3 C4 113.0(3) . . ?
N3 C4 C3 114.5(3) . . ?
N3 C5 C6 113.0(3) . . ?
N4 C6 C5 114.6(3) . . ?
N4 C7 C8 112.8(2) . . ?
N1 C8 C7 114.1(3) . . ?
N1 C9 C10 114.2(2) . . ?
C15 C10 C11 117.4(3) . . ?
C15 C10 C9 121.2(3) . . ?
C11 C10 C9 121.3(3) . . ?
C12 C11 C10 121.7(3) . . ?
C11 C12 C13 119.7(3) . . ?
O1 C13 C14 125.7(3) . . ?
O1 C13 C12 114.2(3) . . ?
C14 C13 C12 120.1(3) . . ?
C13 C14 C15 118.9(3) . . ?
C10 C15 C14 122.1(3) . . ?
O1 C16 C17 105.4(2) . . ?
C18 C17 C30 121.0(3) . . ?
C18 C17 C16 120.2(3) . . ?
C30 C17 C16 118.8(3) . . ?
C17 C18 C19 123.5(3) . . ?
C17 C18 C23 119.1(3) . . ?
C19 C18 C23 117.3(3) . . ?
C20 C19 C18 121.0(4) . . ?
C19 C20 C21 121.0(4) . . ?
C22 C21 C20 120.3(4) . . ?
C21 C22 C23 120.8(4) . . ?
C24 C23 C22 121.0(4) . . ?
C24 C23 C18 119.5(3) . . ?
C22 C23 C18 119.6(4) . . ?
C23 C24 C25 122.1(3) . . ?
C24 C25 C26 121.3(4) . . ?
C24 C25 C30 119.9(3) . . ?
C26 C25 C30 118.8(4) . . ?
C27 C26 C25 121.7(4) . . ?
C26 C27 C28 120.0(4) . . ?
C29 C28 C27 120.2(4) . . ?
C28 C29 C30 121.7(4) . . ?
C17 C30 C29 124.0(3) . . ?
C17 C30 C25 118.4(3) . . ?
C29 C30 C25 117.5(3) . . ?
N2 C31 C32 113.0(3) . . ?
C37 C32 C33 118.9(3) . . ?
C37 C32 C31 119.8(3) . . ?
C33 C32 C31 121.2(3) . . ?
C32 C33 C34 120.2(3) . . ?
C35 C34 C33 119.9(3) . . ?
C34 C35 C36 120.4(3) . . ?
C35 C36 C37 119.8(3) . . ?
C32 C37 C36 120.7(3) . . ?
N3 C38 C39 112.2(3) . . ?
C44 C39 C40 118.1(3) . . ?
C44 C39 C38 122.2(3) . . ?
C40 C39 C38 119.6(3) . . ?
C41 C40 C39 120.9(3) . . ?
C40 C41 C42 120.1(3) . . ?
O2 C42 C41 115.4(3) . . ?
O2 C42 C43 124.7(3) . . ?
C41 C42 C43 119.9(3) . . ?
C44 C43 C42 119.4(3) . . ?
C39 C44 C43 121.5(3) . . ?
O2 C45 C46 107.0(3) . . ?
C47 C46 C59 121.0(3) . . ?
C47 C46 C45 118.7(3) . . ?
C59 C46 C45 120.3(3) . . ?
C46 C47 C48 123.0(3) . . ?
C46 C47 C52 119.1(3) . . ?
C48 C47 C52 117.9(3) . . ?
C49 C48 C47 121.5(4) . . ?
C48 C49 C50 120.3(4) . . ?
C51 C50 C49 120.4(4) . . ?
C50 C51 C52 121.0(4) . . ?
C53 C52 C51 122.0(3) . . ?
C53 C52 C47 119.2(3) . . ?
C51 C52 C47 118.7(3) . . ?
C54 C53 C52 122.4(3) . . ?
C53 C54 C55 122.0(3) . . ?
C53 C54 C59 118.8(3) . . ?
C55 C54 C59 119.2(3) . . ?
C56 C55 C54 121.8(4) . . ?
C55 C56 C57 119.4(4) . . ?
C58 C57 C56 121.1(4) . . ?
C57 C58 C59 122.1(4) . . ?
C46 C59 C58 124.3(3) . . ?
C46 C59 C54 119.4(3) . . ?
C58 C59 C54 116.3(3) . . ?
N4 C60 C61 112.5(3) . . ?
C62 C61 C66 118.4(3) . . ?
C62 C61 C60 122.3(3) . . ?
C66 C61 C60 119.3(3) . . ?
C61 C62 C63 120.4(3) . . ?
C64 C63 C62 120.6(3) . . ?
C63 C64 C65 119.8(3) . . ?
C66 C65 C64 119.7(3) . . ?
C65 C66 C61 121.2(3) . . ?
O4 S1 O3 115.23(19) . . ?
O4 S1 O5 116.6(2) . . ?
O3 S1 O5 114.43(17) . . ?
O4 S1 C67 101.96(17) . . ?
O3 S1 C67 103.39(17) . . ?
O5 S1 C67 102.26(19) . . ?
F3 C67 F1 105.6(3) . . ?
F3 C67 F2 107.3(3) . . ?
F1 C67 F2 107.1(3) . . ?
F3 C67 S1 113.1(3) . . ?
F1 C67 S1 111.8(2) . . ?
F2 C67 S1 111.7(3) . . ?

loop_
_geom_bond_atom_site_label_1
_geom_bond_atom_site_label_2
_geom_bond_distance
_geom_bond_site_symmetry_2
_geom_bond_publ_flag
Ag1 N4 2.428(2) . ?
Ag1 N2 2.429(3) . ?
Ag1 N1 2.470(3) . ?
Ag1 N3 2.480(3) . ?
O1 C13 1.365(4) . ?
O1 C16 1.439(4) . ?
O2 C42 1.370(4) . ?
O2 C45 1.434(4) . ?
N1 C1 1.472(4) . ?
N1 C8 1.476(4) . ?
N1 C9 1.480(4) . ?
N2 C2 1.465(4) . ?
N2 C31 1.476(4) . ?
N2 C3 1.482(4) . ?
N3 C5 1.482(4) . ?
N3 C4 1.483(4) . ?
N3 C38 1.484(4) . ?
N4 C60 1.480(4) . ?
N4 C6 1.481(4) . ?
N4 C7 1.480(4) . ?
C1 C2 1.512(4) . ?
C3 C4 1.514(5) . ?
C5 C6 1.510(4) . ?
C7 C8 1.517(4) . ?
C9 C10 1.503(4) . ?
C10 C15 1.389(4) . ?
C10 C11 1.396(4) . ?
C11 C12 1.375(4) . ?
C12 C13 1.395(4) . ?
C13 C14 1.388(4) . ?
C14 C15 1.391(4) . ?
C16 C17 1.507(4) . ?
C17 C18 1.403(5) . ?
C17 C30 1.415(5) . ?
C18 C19 1.424(5) . ?
C18 C23 1.439(5) . ?
C19 C20 1.365(5) . ?
C20 C21 1.410(7) . ?
C21 C22 1.351(7) . ?
C22 C23 1.423(6) . ?
C23 C24 1.379(6) . ?
C24 C25 1.381(6) . ?
C25 C26 1.420(6) . ?
C25 C30 1.437(5) . ?
C26 C27 1.346(7) . ?
C27 C28 1.419(7) . ?
C28 C29 1.361(6) . ?
C29 C30 1.419(5) . ?
C31 C32 1.509(4) . ?
C32 C37 1.384(5) . ?
C32 C33 1.384(5) . ?
C33 C34 1.403(5) . ?
C34 C35 1.367(5) . ?
C35 C36 1.375(5) . ?
C36 C37 1.388(5) . ?
C38 C39 1.505(4) . ?
C39 C44 1.386(5) . ?
C39 C40 1.394(5) . ?
C40 C41 1.382(5) . ?
C41 C42 1.383(5) . ?
C42 C43 1.389(5) . ?
C43 C44 1.388(5) . ?
C45 C46 1.503(4) . ?
C46 C47 1.406(5) . ?
C46 C59 1.406(5) . ?
C47 C48 1.425(5) . ?
C47 C52 1.438(5) . ?
C48 C49 1.360(5) . ?
C49 C50 1.413(5) . ?
C50 C51 1.363(6) . ?
C51 C52 1.422(5) . ?
C52 C53 1.391(5) . ?
C53 C54 1.389(5) . ?
C54 C55 1.435(5) . ?
C54 C59 1.441(5) . ?
C55 C56 1.339(6) . ?
C56 C57 1.428(6) . ?
C57 C58 1.343(6) . ?
C58 C59 1.440(5) . ?
C60 C61 1.505(5) . ?
C61 C62 1.385(5) . ?
C61 C66 1.393(4) . ?
C62 C63 1.391(5) . ?
C63 C64 1.374(5) . ?
C64 C65 1.384(5) . ?
C65 C66 1.384(5) . ?
S1 O4 1.421(3) . ?
S1 O3 1.437(3) . ?
S1 O5 1.442(3) . ?
S1 C67 1.813(4) . ?
F1 C67 1.324(4) . ?
F2 C67 1.327(4) . ?
F3 C67 1.323(4) . ?
